data_1546999
loop_
_publ_author_name
'He, Chun-Ting'
'Ye, Zi-Ming'
'Xu, Yantong'
'Zhou, Dong-Dong'
'Zhou, Hao-Long'
'Chen, Da'
'Zhang, Jie-Peng'
'Chen, Xiao-Ming'

_publ_section_title
;
 Hyperfine Adjustment of Flexible Pore-Surface Pockets Enables Smart
 Recognitions of Gas Size and Quadrupole Moment
;
_journal_name_full 'Chem. Sci.'
_journal_paper_doi 10.1039/C7SC03067C
_journal_year 2017
_chemical_formula_sum 'C48 H48 Mn12 N72 O12'
_chemical_formula_weight 2484.86
_chemical_name_systematic
; 
 ? 
;
_space_group_IT_number 227
_symmetry_cell_setting cubic
_symmetry_space_group_name_Hall '-F 4vw 2vw 3'
_symmetry_space_group_name_H-M 'F d -3 m :2'
_atom_sites_solution_hydrogens geom
_atom_sites_solution_primary direct
_atom_sites_solution_secondary difmap
_audit_creation_method SHELXL-97
_audit_update_record
;
2017-07-12 deposited with the CCDC.
2017-09-11 downloaded from the CCDC.
;
_cell_angle_alpha 90.00
_cell_angle_beta 90.00
_cell_angle_gamma 90.00
_cell_formula_units_Z 2
_cell_length_a 18.143(4)
_cell_length_b 18.143(4)
_cell_length_c 18.143(4)
_cell_measurement_reflns_used 836
_cell_measurement_temperature 153(2)
_cell_measurement_theta_max 41.021
_cell_measurement_theta_min 6.352
_cell_volume 5972(2)
_computing_structure_refinement 'SHELXL-97 (Sheldrick, 1997)'
_computing_structure_solution 'SHELXS-97 (Sheldrick, 1990)'
_diffrn_ambient_temperature 153(2)
_diffrn_measured_fraction_theta_full 1.000
_diffrn_measured_fraction_theta_max 1.000
_diffrn_measurement_device_type CCD
_diffrn_measurement_method 'w/ scan'
_diffrn_radiation_monochromator graphite
_diffrn_radiation_source 'fine-focus sealed tube'
_diffrn_radiation_type MoK\a
_diffrn_radiation_wavelength 0.71073
_diffrn_reflns_av_R_equivalents 0.0847
_diffrn_reflns_av_sigmaI/netI 0.0254
_diffrn_reflns_limit_h_max 21
_diffrn_reflns_limit_h_min -22
_diffrn_reflns_limit_k_max 18
_diffrn_reflns_limit_k_min -22
_diffrn_reflns_limit_l_max 22
_diffrn_reflns_limit_l_min -21
_diffrn_reflns_number 7129
_diffrn_reflns_theta_full 25.97
_diffrn_reflns_theta_max 25.97
_diffrn_reflns_theta_min 1.94
_exptl_absorpt_coefficient_mu 1.293
_exptl_absorpt_correction_T_max 0.8499
_exptl_absorpt_correction_T_min 0.8296
_exptl_absorpt_correction_type multi-scan
_exptl_absorpt_process_details SADABS
_exptl_crystal_colour colorless
_exptl_crystal_density_diffrn 1.382
_exptl_crystal_density_method 'not measured'
_exptl_crystal_description block
_exptl_crystal_F_000 2472
_exptl_crystal_size_max 0.15
_exptl_crystal_size_mid 0.14
_exptl_crystal_size_min 0.13
_refine_diff_density_max 0.231
_refine_diff_density_min -0.172
_refine_diff_density_rms 0.048
_refine_ls_extinction_method none
_refine_ls_goodness_of_fit_ref 1.016
_refine_ls_hydrogen_treatment constr
_refine_ls_matrix_type full
_refine_ls_number_parameters 33
_refine_ls_number_reflns 321
_refine_ls_number_restraints 0
_refine_ls_restrained_S_all 1.016
_refine_ls_R_factor_all 0.0389
_refine_ls_R_factor_gt 0.0293
_refine_ls_shift/su_max 0.000
_refine_ls_shift/su_mean 0.000
_refine_ls_structure_factor_coef Fsqd
_refine_ls_weighting_details 'calc w=1/[\s^2^(Fo^2^)+(0.0520P)^2^+5.9020P] where P=(Fo^2^+2Fc^2^)/3'
_refine_ls_weighting_scheme calc
_refine_ls_wR_factor_gt 0.0748
_refine_ls_wR_factor_ref 0.0800
_reflns_number_gt 270
_reflns_number_total 321
_reflns_threshold_expression >2sigma(I)
_cod_data_source_file c7sc03067c2.cif
_cod_data_source_block Mn3_as_synthesized
_cod_depositor_comments
;
The following automatic conversions were performed:

'_symmetry_cell_setting' value 'Cubic' changed to 'cubic' according
to
/home/data/users/saulius/crontab/automatic-downloads/rss-feeds/RSC/lib/dictionaries/cif_core.dic
dictionary named 'cif_core.dic' version 2.4.2 from 2011-04-26.

Automatic conversion script
Id: cif_fix_values 4973 2017-02-22 13:04:09Z antanas 
;
_cod_original_sg_symbol_H-M Fd-3m
_cod_database_code 1546999

loop_
_symmetry_equiv_pos_as_xyz
'x, y, z'
'-x+3/4, -y+1/4, z+1/2'
'-x+1/4, y+1/2, -z+3/4'
'x+1/2, -y+3/4, -z+1/4'
'z, x, y'
'z+1/2, -x+3/4, -y+1/4'
'-z+3/4, -x+1/4, y+1/2'
'-z+1/4, x+1/2, -y+3/4'
'y, z, x'
'-y+1/4, z+1/2, -x+3/4'
'y+1/2, -z+3/4, -x+1/4'
'-y+3/4, -z+1/4, x+1/2'
'y+3/4, x+1/4, -z+1/2'
'-y, -x, -z'
'y+1/4, -x+1/2, z+3/4'
'-y+1/2, x+3/4, z+1/4'
'x+3/4, z+1/4, -y+1/2'
'-x+1/2, z+3/4, y+1/4'
'-x, -z, -y'
'x+1/4, -z+1/2, y+3/4'
'z+3/4, y+1/4, -x+1/2'
'z+1/4, -y+1/2, x+3/4'
'-z+1/2, y+3/4, x+1/4'
'-z, -y, -x'
'x, y+1/2, z+1/2'
'-x+3/4, -y+3/4, z+1'
'-x+1/4, y+1, -z+5/4'
'x+1/2, -y+5/4, -z+3/4'
'z, x+1/2, y+1/2'
'z+1/2, -x+5/4, -y+3/4'
'-z+3/4, -x+3/4, y+1'
'-z+1/4, x+1, -y+5/4'
'y, z+1/2, x+1/2'
'-y+1/4, z+1, -x+5/4'
'y+1/2, -z+5/4, -x+3/4'
'-y+3/4, -z+3/4, x+1'
'y+3/4, x+3/4, -z+1'
'-y, -x+1/2, -z+1/2'
'y+1/4, -x+1, z+5/4'
'-y+1/2, x+5/4, z+3/4'
'x+3/4, z+3/4, -y+1'
'-x+1/2, z+5/4, y+3/4'
'-x, -z+1/2, -y+1/2'
'x+1/4, -z+1, y+5/4'
'z+3/4, y+3/4, -x+1'
'z+1/4, -y+1, x+5/4'
'-z+1/2, y+5/4, x+3/4'
'-z, -y+1/2, -x+1/2'
'x+1/2, y, z+1/2'
'-x+5/4, -y+1/4, z+1'
'-x+3/4, y+1/2, -z+5/4'
'x+1, -y+3/4, -z+3/4'
'z+1/2, x, y+1/2'
'z+1, -x+3/4, -y+3/4'
'-z+5/4, -x+1/4, y+1'
'-z+3/4, x+1/2, -y+5/4'
'y+1/2, z, x+1/2'
'-y+3/4, z+1/2, -x+5/4'
'y+1, -z+3/4, -x+3/4'
'-y+5/4, -z+1/4, x+1'
'y+5/4, x+1/4, -z+1'
'-y+1/2, -x, -z+1/2'
'y+3/4, -x+1/2, z+5/4'
'-y+1, x+3/4, z+3/4'
'x+5/4, z+1/4, -y+1'
'-x+1, z+3/4, y+3/4'
'-x+1/2, -z, -y+1/2'
'x+3/4, -z+1/2, y+5/4'
'z+5/4, y+1/4, -x+1'
'z+3/4, -y+1/2, x+5/4'
'-z+1, y+3/4, x+3/4'
'-z+1/2, -y, -x+1/2'
'x+1/2, y+1/2, z'
'-x+5/4, -y+3/4, z+1/2'
'-x+3/4, y+1, -z+3/4'
'x+1, -y+5/4, -z+1/4'
'z+1/2, x+1/2, y'
'z+1, -x+5/4, -y+1/4'
'-z+5/4, -x+3/4, y+1/2'
'-z+3/4, x+1, -y+3/4'
'y+1/2, z+1/2, x'
'-y+3/4, z+1, -x+3/4'
'y+1, -z+5/4, -x+1/4'
'-y+5/4, -z+3/4, x+1/2'
'y+5/4, x+3/4, -z+1/2'
'-y+1/2, -x+1/2, -z'
'y+3/4, -x+1, z+3/4'
'-y+1, x+5/4, z+1/4'
'x+5/4, z+3/4, -y+1/2'
'-x+1, z+5/4, y+1/4'
'-x+1/2, -z+1/2, -y'
'x+3/4, -z+1, y+3/4'
'z+5/4, y+3/4, -x+1/2'
'z+3/4, -y+1, x+3/4'
'-z+1, y+5/4, x+1/4'
'-z+1/2, -y+1/2, -x'
'-x, -y, -z'
'x-3/4, y-1/4, -z-1/2'
'x-1/4, -y-1/2, z-3/4'
'-x-1/2, y-3/4, z-1/4'
'-z, -x, -y'
'-z-1/2, x-3/4, y-1/4'
'z-3/4, x-1/4, -y-1/2'
'z-1/4, -x-1/2, y-3/4'
'-y, -z, -x'
'y-1/4, -z-1/2, x-3/4'
'-y-1/2, z-3/4, x-1/4'
'y-3/4, z-1/4, -x-1/2'
'-y-3/4, -x-1/4, z-1/2'
'y, x, z'
'-y-1/4, x-1/2, -z-3/4'
'y-1/2, -x-3/4, -z-1/4'
'-x-3/4, -z-1/4, y-1/2'
'x-1/2, -z-3/4, -y-1/4'
'x, z, y'
'-x-1/4, z-1/2, -y-3/4'
'-z-3/4, -y-1/4, x-1/2'
'-z-1/4, y-1/2, -x-3/4'
'z-1/2, -y-3/4, -x-1/4'
'z, y, x'
'-x, -y+1/2, -z+1/2'
'x-3/4, y+1/4, -z'
'x-1/4, -y, z-1/4'
'-x-1/2, y-1/4, z+1/4'
'-z, -x+1/2, -y+1/2'
'-z-1/2, x-1/4, y+1/4'
'z-3/4, x+1/4, -y'
'z-1/4, -x, y-1/4'
'-y, -z+1/2, -x+1/2'
'y-1/4, -z, x-1/4'
'-y-1/2, z-1/4, x+1/4'
'y-3/4, z+1/4, -x'
'-y-3/4, -x+1/4, z'
'y, x+1/2, z+1/2'
'-y-1/4, x, -z-1/4'
'y-1/2, -x-1/4, -z+1/4'
'-x-3/4, -z+1/4, y'
'x-1/2, -z-1/4, -y+1/4'
'x, z+1/2, y+1/2'
'-x-1/4, z, -y-1/4'
'-z-3/4, -y+1/4, x'
'-z-1/4, y, -x-1/4'
'z-1/2, -y-1/4, -x+1/4'
'z, y+1/2, x+1/2'
'-x+1/2, -y, -z+1/2'
'x-1/4, y-1/4, -z'
'x+1/4, -y-1/2, z-1/4'
'-x, y-3/4, z+1/4'
'-z+1/2, -x, -y+1/2'
'-z, x-3/4, y+1/4'
'z-1/4, x-1/4, -y'
'z+1/4, -x-1/2, y-1/4'
'-y+1/2, -z, -x+1/2'
'y+1/4, -z-1/2, x-1/4'
'-y, z-3/4, x+1/4'
'y-1/4, z-1/4, -x'
'-y-1/4, -x-1/4, z'
'y+1/2, x, z+1/2'
'-y+1/4, x-1/2, -z-1/4'
'y, -x-3/4, -z+1/4'
'-x-1/4, -z-1/4, y'
'x, -z-3/4, -y+1/4'
'x+1/2, z, y+1/2'
'-x+1/4, z-1/2, -y-1/4'
'-z-1/4, -y-1/4, x'
'-z+1/4, y-1/2, -x-1/4'
'z, -y-3/4, -x+1/4'
'z+1/2, y, x+1/2'
'-x+1/2, -y+1/2, -z'
'x-1/4, y+1/4, -z-1/2'
'x+1/4, -y, z-3/4'
'-x, y-1/4, z-1/4'
'-z+1/2, -x+1/2, -y'
'-z, x-1/4, y-1/4'
'z-1/4, x+1/4, -y-1/2'
'z+1/4, -x, y-3/4'
'-y+1/2, -z+1/2, -x'
'y+1/4, -z, x-3/4'
'-y, z-1/4, x-1/4'
'y-1/4, z+1/4, -x-1/2'
'-y-1/4, -x+1/4, z-1/2'
'y+1/2, x+1/2, z'
'-y+1/4, x, -z-3/4'
'y, -x-1/4, -z-1/4'
'-x-1/4, -z+1/4, y-1/2'
'x, -z-1/4, -y-1/4'
'x+1/2, z+1/2, y'
'-x+1/4, z, -y-3/4'
'-z-1/4, -y+1/4, x-1/2'
'-z+1/4, y, -x-3/4'
'z, -y-1/4, -x-1/4'
'z+1/2, y+1/2, x'

loop_
_atom_site_label
_atom_site_type_symbol
_atom_site_fract_x
_atom_site_fract_y
_atom_site_fract_z
_atom_site_U_iso_or_equiv
_atom_site_adp_type
_atom_site_occupancy
_atom_site_symmetry_multiplicity
_atom_site_calc_flag
_atom_site_refinement_flags
Mn1 Mn 1.2500 0.2500 0.5000 0.0218(3) Uani 1 12 d S
Mn2 Mn 1.3750 0.3750 0.3750 0.0172(4) Uani 1 24 d S
N2 N 1.25046(15) 0.3750 0.3750 0.0225(8) Uani 1 4 d S
N1 N 1.20812(13) 0.33237(9) 0.41763(9) 0.0295(6) Uani 1 2 d S
C1 C 1.13759(18) 0.34878(14) 0.40122(14) 0.0461(9) Uani 1 2 d S
H1A H 1.0952 0.3271 0.4229 0.055 Uiso 1 2 calc SR
O1 O 0.907(2) 0.343(2) 0.343(2) 0.17(3) Uiso 0.17 6 d SP
O2 O 0.920(6) 0.330(6) 0.420(6) 0.16(5) Uiso 0.08 6 d SP
O3 O 0.952(6) 0.298(6) 0.298(6) 0.16(5) Uiso 0.10 6 d SP
O4 O 0.989(5) 0.261(5) 0.489(5) 0.17(5) Uiso 0.08 6 d SP
O5 O 0.973(8) 0.277(8) 0.277(8) 0.17(10) Uiso 0.06 6 d SP
O6 O 0.870(5) 0.313(3) 0.437(3) 0.16(3) Uiso 0.09 2 d SP

loop_
_atom_site_aniso_label
_atom_site_aniso_U_11
_atom_site_aniso_U_22
_atom_site_aniso_U_33
_atom_site_aniso_U_23
_atom_site_aniso_U_13
_atom_site_aniso_U_12
Mn1 0.0218(3) 0.0218(3) 0.0218(3) 0.0034(2) 0.0034(2) -0.0034(2)
Mn2 0.0172(4) 0.0172(4) 0.0172(4) 0.000 0.000 0.000
N2 0.0193(17) 0.0241(11) 0.0241(11) 0.0044(14) 0.000 0.000
N1 0.0220(13) 0.0333(9) 0.0333(9) 0.0121(11) 0.0025(7) -0.0025(7)
C1 0.0204(17) 0.0590(15) 0.0590(15) 0.0264(18) 0.0044(10) -0.0044(10)

loop_
_atom_type_symbol
_atom_type_description
_atom_type_scat_dispersion_real
_atom_type_scat_dispersion_imag
_atom_type_scat_source
C C 0.0033 0.0016 'International Tables Vol C Tables 4.2.6.8 and 6.1.1.4'
H H 0.0000 0.0000 'International Tables Vol C Tables 4.2.6.8 and 6.1.1.4'
N N 0.0061 0.0033 'International Tables Vol C Tables 4.2.6.8 and 6.1.1.4'
Mn Mn 0.3368 0.7283 'International Tables Vol C Tables 4.2.6.8 and 6.1.1.4'
O O 0.0106 0.0060 'International Tables Vol C Tables 4.2.6.8 and 6.1.1.4'

loop_
_geom_angle_atom_site_label_1
_geom_angle_atom_site_label_2
_geom_angle_atom_site_label_3
_geom_angle
_geom_angle_site_symmetry_1
_geom_angle_site_symmetry_3
N1 Mn1 N1 180.00(6) 131_754 59_556
N1 Mn1 N1 89.57(8) 131_754 80_635
N1 Mn1 N1 90.43(8) 59_556 80_635
N1 Mn1 N1 89.57(8) 131_754 .
N1 Mn1 N1 90.43(8) 59_556 .
N1 Mn1 N1 90.43(8) 80_635 .
N1 Mn1 N1 90.43(8) 131_754 104_676
N1 Mn1 N1 89.57(8) 59_556 104_676
N1 Mn1 N1 180.000(1) 80_635 104_676
N1 Mn1 N1 89.57(8) . 104_676
N1 Mn1 N1 90.43(8) 131_754 169_756
N1 Mn1 N1 89.57(8) 59_556 169_756
N1 Mn1 N1 89.57(8) 80_635 169_756
N1 Mn1 N1 180.00(6) . 169_756
N1 Mn1 N1 90.43(8) 104_676 169_756
N2 Mn2 N2 90.0 9_654 .
N2 Mn2 N2 90.0 9_654 26_754
N2 Mn2 N2 180.0 . 26_754
N2 Mn2 N2 90.0 9_654 5_645
N2 Mn2 N2 90.0 . 5_645
N2 Mn2 N2 90.0 26_754 5_645
N2 Mn2 N2 90.0 9_654 54_565
N2 Mn2 N2 90.000(1) . 54_565
N2 Mn2 N2 90.000(1) 26_754 54_565
N2 Mn2 N2 180.000(1) 5_645 54_565
N2 Mn2 N2 180.000(1) 9_654 82_646
N2 Mn2 N2 90.000(1) . 82_646
N2 Mn2 N2 90.000(1) 26_754 82_646
N2 Mn2 N2 90.0 5_645 82_646
N2 Mn2 N2 90.0 54_565 82_646
N1 N2 N1 109.8(3) 52_455 .
N1 N2 Mn2 125.08(14) 52_455 .
N1 N2 Mn2 125.08(14) . .
N2 N1 C1 106.9(2) . .
N2 N1 Mn1 125.14(17) . .
C1 N1 Mn1 128.0(2) . .
C1 C1 N1 108.22(18) 52_455 .
C1 C1 H1A 125.9 52_455 .
N1 C1 H1A 125.9 . .
O6 O1 O6 105(9) 75_645 77_545
O6 O1 O6 105(9) 75_645 84_554
O6 O1 O6 105(9) 77_545 84_554
O6 O1 O3 66(8) 75_645 .
O6 O1 O3 66(8) 77_545 .
O6 O1 O3 66(8) 84_554 .
O6 O1 O2 124.8(16) 75_645 52_455
O6 O1 O2 45(7) 77_545 52_455
O6 O1 O2 124.8(15) 84_554 52_455
O3 O1 O2 111(7) . 52_455
O6 O1 O2 45(7) 75_645 75_645
O6 O1 O2 124.8(16) 77_545 75_645
O6 O1 O2 124.8(15) 84_554 75_645
O3 O1 O2 111(7) . 75_645
O2 O1 O2 108(7) 52_455 75_645
O6 O1 O2 124.8(15) 75_645 .
O6 O1 O2 124.8(15) 77_545 .
O6 O1 O2 45(7) 84_554 .
O3 O1 O2 111(7) . .
O2 O1 O2 108(7) 52_455 .
O2 O1 O2 108(7) 75_645 .
O6 O1 O1 94(7) 75_645 26_654
O6 O1 O1 94(7) 77_545 26_654
O6 O1 O1 149(8) 84_554 26_654
O3 O1 O1 144.736(16) . 26_654
O2 O1 O1 56(5) 52_455 26_654
O2 O1 O1 56(5) 75_645 26_654
O2 O1 O1 104(7) . 26_654
O6 O1 O1 149(8) 75_645 52_455
O6 O1 O1 94(7) 77_545 52_455
O6 O1 O1 94(7) 84_554 52_455
O3 O1 O1 144.74(4) . 52_455
O2 O1 O1 56(5) 52_455 52_455
O2 O1 O1 104(7) 75_645 52_455
O2 O1 O1 56(5) . 52_455
O1 O1 O1 60.000(1) 26_654 52_455
O6 O1 O1 94(7) 75_645 75_645
O6 O1 O1 149(8) 77_545 75_645
O6 O1 O1 94(7) 84_554 75_645
O3 O1 O1 144.74(2) . 75_645
O2 O1 O1 104(7) 52_455 75_645
O2 O1 O1 56(5) 75_645 75_645
O2 O1 O1 56(5) . 75_645
O1 O1 O1 60.000(5) 26_654 75_645
O1 O1 O1 60.000(5) 52_455 75_645
O6 O2 O6 117(8) 30 84_554
O6 O2 O6 117(8) 30 .
O6 O2 O6 117(8) 84_554 .
O6 O2 O1 101(10) 30 75_645
O6 O2 O1 101(10) 84_554 75_645
O6 O2 O1 39(8) . 75_645
O6 O2 O1 39(8) 30 52_455
O6 O2 O1 101(10) 84_554 52_455
O6 O2 O1 101(10) . 52_455
O1 O2 O1 68(10) 75_645 52_455
O6 O2 O1 101(10) 30 .
O6 O2 O1 39(8) 84_554 .
O6 O2 O1 101(10) . .
O1 O2 O1 68(10) 75_645 .
O1 O2 O1 68(10) 52_455 .
O5 O3 O6 141(6) . 77_545
O5 O3 O6 141(6) . 75_645
O6 O3 O6 65(10) 77_545 75_645
O5 O3 O6 141(6) . 84_554
O6 O3 O6 65(10) 77_545 84_554
O6 O3 O6 65(10) 75_645 84_554
O5 O3 O1 180(10) . .
O6 O3 O1 39(6) 77_545 .
O6 O3 O1 39(6) 75_645 .
O6 O3 O1 39(6) 84_554 .
O3 O5 O5 180(10) . 121_755
O1 O6 O2 96(10) 75_645 .
O1 O6 O3 75(10) 75_645 75_645
O2 O6 O3 171(10) . 75_645
O1 O6 O6 37(5) 75_645 11_556
O2 O6 O6 115(10) . 11_556
O3 O6 O6 57(5) 75_645 11_556
O1 O6 O6 37(5) 75_645 8_645
O2 O6 O6 115(10) . 8_645
O3 O6 O6 57(5) 75_645 8_645
O6 O6 O6 60.000(10) 11_556 8_645
O1 O6 O6 86(7) 75_645 30
O2 O6 O6 32(4) . 30
O3 O6 O6 145(3) 75_645 30
O6 O6 O6 120.00(2) 11_556 30
O6 O6 O6 90.000(9) 8_645 30
O1 O6 O6 86(7) 75_645 84_554
O2 O6 O6 32(4) . 84_554
O3 O6 O6 145(3) 75_645 84_554
O6 O6 O6 90.000(18) 11_556 84_554
O6 O6 O6 120.00(2) 8_645 84_554
O6 O6 O6 60.000(11) 30 84_554

loop_
_geom_bond_atom_site_label_1
_geom_bond_atom_site_label_2
_geom_bond_distance
_geom_bond_site_symmetry_2
Mn1 N1 2.246(2) 131_754
Mn1 N1 2.246(2) 59_556
Mn1 N1 2.246(2) 80_635
Mn1 N1 2.246(2) .
Mn1 N1 2.246(2) 104_676
Mn1 N1 2.246(2) 169_756
Mn2 N2 2.260(3) 9_654
Mn2 N2 2.260(3) .
Mn2 N2 2.260(3) 26_754
Mn2 N2 2.260(3) 5_645
Mn2 N2 2.260(3) 54_565
Mn2 N2 2.260(3) 82_646
N2 N1 1.337(3) 52_455
N2 N1 1.337(3) .
N1 C1 1.347(4) .
C1 C1 1.345(7) 52_455
C1 H1A 0.9500 .
O1 O6 0.92(8) 75_645
O1 O6 0.92(8) 77_545
O1 O6 0.92(8) 84_554
O1 O3 1.43(19) .
O1 O2 1.44(14) 52_455
O1 O2 1.44(14) 75_645
O1 O2 1.44(14) .
O1 O1 1.62(12) 26_654
O1 O1 1.62(12) 52_455
O1 O1 1.62(12) 75_645
O2 O6 1.02(10) 30
O2 O6 1.02(10) 84_554
O2 O6 1.02(10) .
O2 O1 1.44(14) 75_645
O2 O1 1.44(14) 52_455
O3 O5 0.7(3) .
O3 O6 1.35(14) 77_545
O3 O6 1.35(14) 75_645
O3 O6 1.35(14) 84_554
O5 O5 1.7(5) 121_755
O6 O1 0.92(8) 75_645
O6 O3 1.35(14) 75_645
O6 O6 1.46(16) 11_556
O6 O6 1.46(16) 8_645
O6 O6 1.74(15) 30
O6 O6 1.74(15) 84_554
